data_7708498
loop_
_publ_author_name
'Arp, Fabian Felix'
'Ashirov, Rahym'
'Bhuvanesh, Nattamai'
'Bluemel, Janet'

_publ_section_title
;
 Di(hydroperoxy)adamantane Adducts: Synthesis, Characterization and
 Application as Oxidizers for the Direct Esterification of Aldehydes
;
_journal_name_full 'Dalton Transactions'
_journal_paper_doi 10.1039/D1DT03243G
_journal_year 2021
_chemical_formula_moiety 'C10 H16 O4, H2 O'
_chemical_formula_sum 'C10 H18 O5'
_chemical_formula_weight 218.24
_space_group_crystal_system orthorhombic
_space_group_IT_number 61
_space_group_name_Hall '-P 2ac 2ab'
_space_group_name_H-M_alt 'P b c a'
_atom_sites_solution_hydrogens mixed
_atom_sites_solution_primary dual
_audit_creation_date 2020-01-23
_audit_creation_method
;
Olex2 1.2
(compiled 2018.05.29 svn.r3508 for OlexSys, GUI svn.r5506)
;
_audit_update_record
;
2020-01-29 deposited with the CCDC.	2021-09-30 downloaded from the CCDC.
;
_cell_angle_alpha 90
_cell_angle_beta 90
_cell_angle_gamma 90
_cell_formula_units_Z 8
_cell_length_a 10.5546(9)
_cell_length_b 8.3898(7)
_cell_length_c 23.5993(19)
_cell_measurement_reflns_used 9255
_cell_measurement_temperature 110.0
_cell_measurement_theta_max 70.034
_cell_measurement_theta_min 3.746
_cell_volume 2089.7(3)
_computing_cell_refinement 'SAINT V8.38 Bruker AXS Inc., Madison, WI, USA.'
_computing_data_reduction 'SAINT V8.38 Bruker AXS Inc., Madison, WI, USA.'
_computing_molecular_graphics 'Olex2 (Dolomanov et al., 2009)'
_computing_publication_material 'Olex2 (Dolomanov et al., 2009)'
_computing_structure_refinement 'XL (Sheldrick, 2008)'
_computing_structure_solution 'ShelXT (Sheldrick, 2015)'
_diffrn_ambient_temperature 110.0
_diffrn_measured_fraction_theta_full 0.999
_diffrn_measured_fraction_theta_max 0.999
_diffrn_measurement_device_type 'Bruker PHOTON II'
_diffrn_measurement_method '\f and \w scans'
_diffrn_radiation_type CuK\a
_diffrn_radiation_wavelength 1.54178
_diffrn_reflns_av_R_equivalents 0.0308
_diffrn_reflns_av_unetI/netI 0.0129
_diffrn_reflns_Laue_measured_fraction_full 0.999
_diffrn_reflns_Laue_measured_fraction_max 0.999
_diffrn_reflns_limit_h_max 12
_diffrn_reflns_limit_h_min -12
_diffrn_reflns_limit_k_max 9
_diffrn_reflns_limit_k_min -9
_diffrn_reflns_limit_l_max 27
_diffrn_reflns_limit_l_min -26
_diffrn_reflns_number 30771
_diffrn_reflns_point_group_measured_fraction_full 0.999
_diffrn_reflns_point_group_measured_fraction_max 0.999
_diffrn_reflns_theta_full 62.465
_diffrn_reflns_theta_max 62.465
_diffrn_reflns_theta_min 3.746
_diffrn_standards_number 0
_exptl_absorpt_coefficient_mu 0.931
_exptl_absorpt_correction_T_max 0.5220
_exptl_absorpt_correction_T_min 0.4283
_exptl_absorpt_correction_type multi-scan
_exptl_absorpt_process_details
'SADABS-2016/2 (Bruker,2016/2) was used for absorption correction. wR2(int) was 0.0764 before and 0.0546 after correction. The Ratio of minimum to maximum transmission is 0.8205. The \l/2 correction factor is Not present.'
_exptl_crystal_colour colourless
_exptl_crystal_colour_primary colourless
_exptl_crystal_density_diffrn 1.387
_exptl_crystal_description plate
_exptl_crystal_F_000 944
_exptl_crystal_size_max 0.162
_exptl_crystal_size_mid 0.158
_exptl_crystal_size_min 0.032
_refine_diff_density_max 0.389
_refine_diff_density_min -0.215
_refine_diff_density_rms 0.047
_refine_ls_extinction_method none
_refine_ls_goodness_of_fit_ref 1.083
_refine_ls_hydrogen_treatment constr
_refine_ls_matrix_type full
_refine_ls_number_parameters 136
_refine_ls_number_reflns 1676
_refine_ls_number_restraints 0
_refine_ls_restrained_S_all 1.083
_refine_ls_R_factor_all 0.0403
_refine_ls_R_factor_gt 0.0380
_refine_ls_shift/su_max 0.001
_refine_ls_shift/su_mean 0.000
_refine_ls_structure_factor_coef Fsqd
_refine_ls_weighting_details 'w=1/[\s^2^(Fo^2^)+(0.0543P)^2^+1.3767P] where P=(Fo^2^+2Fc^2^)/3'
_refine_ls_weighting_scheme calc
_refine_ls_wR_factor_gt 0.1007
_refine_ls_wR_factor_ref 0.1042
_reflns_Friedel_coverage 0.000
_reflns_number_gt 1568
_reflns_number_total 1676
_reflns_threshold_expression 'I > 2\s(I)'
_cod_data_source_file d1dt03243g2.cif
_cod_data_source_block ffe406a
_cod_database_code 7708498
_shelx_shelxl_version_number 2018/3
_shelx_space_group_comment
;
The symmetry employed for this shelxl refinement is uniquely defined
by the following loop, which should always be used as a source of
symmetry information in preference to the above space-group names.
They are only intended as comments.
;
_shelx_estimated_absorpt_t_max 0.971
_shelx_estimated_absorpt_t_min 0.864
_olex2_refinement_description
;
1. Fixed Uiso
 At 1.2 times of:
  All C(H) groups, All C(H,H) groups
 At 1.5 times of:
  All O(H) groups, All O(H,H) groups
2.a Riding coordinates:
 O2(H2), O4(H4), O5(H5C,H5D)
2.b Ternary CH refined with riding coordinates:
 C2(H2A), C4(H4A), C6(H6), C8(H8)
2.c Secondary CH2 refined with riding coordinates:
 C3(H3A,H3B), C5(H5A,H5B), C7(H7B,H7A), C9(H9A,H9B), C10(H10A,H10B)
;
_olex2_submission_special_instructions 'No special instructions were received'

loop_
_space_group_symop_operation_xyz
'x, y, z'
'-x+1/2, -y, z+1/2'
'-x, y+1/2, -z+1/2'
'x+1/2, -y+1/2, -z'
'-x, -y, -z'
'x-1/2, y, -z-1/2'
'x, -y-1/2, z-1/2'
'-x-1/2, y-1/2, z'

loop_
_atom_site_label
_atom_site_type_symbol
_atom_site_fract_x
_atom_site_fract_y
_atom_site_fract_z
_atom_site_U_iso_or_equiv
_atom_site_adp_type
_atom_site_occupancy
_atom_site_site_symmetry_order
_atom_site_calc_flag
_atom_site_refinement_flags_posn
_atom_site_refinement_flags_adp
_atom_site_refinement_flags_occupancy
_atom_site_disorder_assembly
_atom_site_disorder_group
O1 O 0.54269(10) 0.14574(12) 0.59118(4) 0.0212(3) Uani 1 1 d . . . . .
O2 O 0.49271(11) 0.00212(13) 0.61868(5) 0.0268(3) Uani 1 1 d . . . . .
H2 H 0.450485 -0.040086 0.585427 0.040 Uiso 1 1 d R . . . .
O3 O 0.34155(10) 0.25742(13) 0.58448(4) 0.0214(3) Uani 1 1 d . . . . .
O4 O 0.34515(9) 0.25216(12) 0.52210(4) 0.0207(3) Uani 1 1 d . . . . .
H4 H 0.343637 0.143085 0.517267 0.031 Uiso 1 1 d R . . . .
C1 C 0.46640(13) 0.28069(17) 0.60512(6) 0.0169(3) Uani 1 1 d . . . . .
C2 C 0.53621(14) 0.42188(18) 0.57843(6) 0.0192(4) Uani 1 1 d . . . . .
H2A H 0.545072 0.404717 0.536687 0.023 Uiso 1 1 calc R . . . .
C3 C 0.45823(15) 0.57430(18) 0.58971(7) 0.0222(4) Uani 1 1 d . . . . .
H3A H 0.500683 0.666980 0.571997 0.027 Uiso 1 1 calc R . . . .
H3B H 0.373057 0.563295 0.572583 0.027 Uiso 1 1 calc R . . . .
C4 C 0.44556(16) 0.6018(2) 0.65342(7) 0.0261(4) Uani 1 1 d . . . . .
H4A H 0.396442 0.701830 0.660424 0.031 Uiso 1 1 calc R . . . .
C5 C 0.57713(15) 0.61628(19) 0.68030(7) 0.0246(4) Uani 1 1 d . . . . .
H5A H 0.568570 0.634136 0.721585 0.030 Uiso 1 1 calc R . . . .
H5B H 0.622391 0.708671 0.663824 0.030 Uiso 1 1 calc R . . . .
C6 C 0.65329(15) 0.46331(19) 0.66954(7) 0.0236(4) Uani 1 1 d . . . . .
H6 H 0.739013 0.473285 0.687236 0.028 Uiso 1 1 calc R . . . .
C7 C 0.58363(16) 0.3208(2) 0.69525(6) 0.0242(4) Uani 1 1 d . . . . .
H7B H 0.576371 0.334896 0.736775 0.029 Uiso 1 1 calc R . . . .
H7A H 0.632333 0.222003 0.687997 0.029 Uiso 1 1 calc R . . . .
C8 C 0.45008(15) 0.3058(2) 0.66899(6) 0.0232(4) Uani 1 1 d . . . . .
H8 H 0.404595 0.212757 0.685956 0.028 Uiso 1 1 calc R . . . .
C9 C 0.66745(14) 0.43963(18) 0.60541(6) 0.0206(4) Uani 1 1 d . . . . .
H9A H 0.711807 0.532325 0.588670 0.025 Uiso 1 1 calc R . . . .
H9B H 0.718590 0.343050 0.597804 0.025 Uiso 1 1 calc R . . . .
C10 C 0.37517(15) 0.4591(2) 0.67983(7) 0.0262(4) Uani 1 1 d . . . . .
H10A H 0.365408 0.475882 0.721122 0.031 Uiso 1 1 calc R . . . .
H10B H 0.289627 0.449839 0.662939 0.031 Uiso 1 1 calc R . . . .
O5 O 0.36753(10) -0.06335(12) 0.51630(4) 0.0216(3) Uani 1 1 d . . . . .
H5C H 0.302955 -0.122042 0.517364 0.032 Uiso 1 1 d R . . . .
H5D H 0.402365 -0.092342 0.485464 0.032 Uiso 1 1 d R . . . .

loop_
_atom_site_aniso_label
_atom_site_aniso_U_11
_atom_site_aniso_U_22
_atom_site_aniso_U_33
_atom_site_aniso_U_23
_atom_site_aniso_U_13
_atom_site_aniso_U_12
O1 0.0227(6) 0.0157(6) 0.0253(6) 0.0020(4) 0.0007(4) 0.0004(4)
O2 0.0344(7) 0.0151(6) 0.0309(6) 0.0065(5) -0.0041(5) -0.0033(5)
O3 0.0192(6) 0.0270(6) 0.0181(5) -0.0018(4) 0.0003(4) -0.0011(4)
O4 0.0233(6) 0.0210(5) 0.0177(5) -0.0020(4) -0.0035(4) 0.0025(4)
C1 0.0154(7) 0.0166(8) 0.0189(8) -0.0008(6) -0.0004(6) 0.0016(6)
C2 0.0221(8) 0.0195(8) 0.0160(7) 0.0009(6) 0.0012(6) 0.0006(6)
C3 0.0251(8) 0.0169(8) 0.0245(8) 0.0006(6) -0.0031(6) 0.0019(6)
C4 0.0272(9) 0.0235(8) 0.0277(9) -0.0066(7) 0.0016(7) 0.0045(7)
C5 0.0286(9) 0.0242(8) 0.0211(8) -0.0062(6) 0.0004(6) -0.0033(7)
C6 0.0219(8) 0.0269(9) 0.0219(8) -0.0015(6) -0.0047(6) -0.0018(7)
C7 0.0290(9) 0.0257(8) 0.0178(7) 0.0020(6) -0.0033(6) -0.0004(7)
C8 0.0254(8) 0.0271(9) 0.0170(8) 0.0021(6) 0.0024(6) -0.0037(7)
C9 0.0181(8) 0.0208(8) 0.0229(8) -0.0011(6) 0.0030(6) -0.0019(6)
C10 0.0228(8) 0.0337(9) 0.0222(8) -0.0089(7) 0.0054(6) -0.0013(7)
O5 0.0202(5) 0.0200(5) 0.0245(6) -0.0046(4) 0.0038(4) -0.0042(4)

loop_
_atom_type_symbol
_atom_type_description
_atom_type_scat_dispersion_real
_atom_type_scat_dispersion_imag
_atom_type_scat_source
C C 0.0181 0.0091 'International Tables Vol C Tables 4.2.6.8 and 6.1.1.4'
H H 0.0000 0.0000 'International Tables Vol C Tables 4.2.6.8 and 6.1.1.4'
O O 0.0492 0.0322 'International Tables Vol C Tables 4.2.6.8 and 6.1.1.4'

loop_
_geom_angle_atom_site_label_1
_geom_angle_atom_site_label_2
_geom_angle_atom_site_label_3
_geom_angle
_geom_angle_site_symmetry_1
_geom_angle_site_symmetry_3
_geom_angle_publ_flag
C1 O1 O2 110.27(10) . . ?
O1 O2 H2 96.2 . . ?
C1 O3 O4 108.87(10) . . ?
O3 O4 H4 98.8 . . ?
O1 C1 C2 104.32(11) . . ?
O1 C1 C8 113.54(12) . . ?
O3 C1 O1 109.61(11) . . ?
O3 C1 C2 114.35(12) . . ?
O3 C1 C8 104.62(11) . . ?
C2 C1 C8 110.65(12) . . ?
C1 C2 H2A 109.8 . . ?
C1 C2 C3 108.26(12) . . ?
C1 C2 C9 109.85(12) . . ?
C3 C2 H2A 109.8 . . ?
C9 C2 H2A 109.8 . . ?
C9 C2 C3 109.27(12) . . ?
C2 C3 H3A 109.7 . . ?
C2 C3 H3B 109.7 . . ?
H3A C3 H3B 108.2 . . ?
C4 C3 C2 109.98(12) . . ?
C4 C3 H3A 109.7 . . ?
C4 C3 H3B 109.7 . . ?
C3 C4 H4A 109.6 . . ?
C3 C4 C5 109.90(13) . . ?
C3 C4 C10 108.84(13) . . ?
C5 C4 H4A 109.6 . . ?
C5 C4 C10 109.34(13) . . ?
C10 C4 H4A 109.6 . . ?
C4 C5 H5A 109.7 . . ?
C4 C5 H5B 109.7 . . ?
C4 C5 C6 109.88(12) . . ?
H5A C5 H5B 108.2 . . ?
C6 C5 H5A 109.7 . . ?
C6 C5 H5B 109.7 . . ?
C5 C6 H6 109.6 . . ?
C7 C6 C5 109.66(13) . . ?
C7 C6 H6 109.6 . . ?
C7 C6 C9 109.70(12) . . ?
C9 C6 C5 108.81(12) . . ?
C9 C6 H6 109.6 . . ?
C6 C7 H7B 109.6 . . ?
C6 C7 H7A 109.6 . . ?
C6 C7 C8 110.06(12) . . ?
H7B C7 H7A 108.2 . . ?
C8 C7 H7B 109.6 . . ?
C8 C7 H7A 109.6 . . ?
C1 C8 C7 107.66(12) . . ?
C1 C8 H8 109.9 . . ?
C7 C8 H8 109.9 . . ?
C10 C8 C1 109.75(12) . . ?
C10 C8 C7 109.62(13) . . ?
C10 C8 H8 109.9 . . ?
C2 C9 C6 109.55(12) . . ?
C2 C9 H9A 109.8 . . ?
C2 C9 H9B 109.8 . . ?
C6 C9 H9A 109.8 . . ?
C6 C9 H9B 109.8 . . ?
H9A C9 H9B 108.2 . . ?
C4 C10 H10A 109.7 . . ?
C4 C10 H10B 109.7 . . ?
C8 C10 C4 109.65(13) . . ?
C8 C10 H10A 109.7 . . ?
C8 C10 H10B 109.7 . . ?
H10A C10 H10B 108.2 . . ?
H5C O5 H5D 102.0 . . ?

loop_
_geom_bond_atom_site_label_1
_geom_bond_atom_site_label_2
_geom_bond_distance
_geom_bond_site_symmetry_2
_geom_bond_publ_flag
O1 O2 1.4668(15) . ?
O1 C1 1.4278(18) . ?
O2 H2 0.9694 . ?
O3 O4 1.4733(14) . ?
O3 C1 1.4184(18) . ?
O4 H4 0.9224 . ?
C1 C2 1.531(2) . ?
C1 C8 1.5315(19) . ?
C2 H2A 1.0000 . ?
C2 C3 1.544(2) . ?
C2 C9 1.532(2) . ?
C3 H3A 0.9900 . ?
C3 H3B 0.9900 . ?
C3 C4 1.527(2) . ?
C4 H4A 1.0000 . ?
C4 C5 1.531(2) . ?
C4 C10 1.541(2) . ?
C5 H5A 0.9900 . ?
C5 H5B 0.9900 . ?
C5 C6 1.535(2) . ?
C6 H6 1.0000 . ?
C6 C7 1.529(2) . ?
C6 C9 1.534(2) . ?
C7 H7B 0.9900 . ?
C7 H7A 0.9900 . ?
C7 C8 1.545(2) . ?
C8 H8 1.0000 . ?
C8 C10 1.531(2) . ?
C9 H9A 0.9900 . ?
C9 H9B 0.9900 . ?
C10 H10A 0.9900 . ?
C10 H10B 0.9900 . ?
O5 H5C 0.8412 . ?
O5 H5D 0.8509 . ?

loop_
_geom_hbond_atom_site_label_D
_geom_hbond_atom_site_label_H
_geom_hbond_atom_site_label_A
_geom_hbond_distance_DH
_geom_hbond_distance_HA
_geom_hbond_distance_DA
_geom_hbond_angle_DHA
_geom_hbond_site_symmetry_A
_geom_hbond_publ_flag
O2 H2 O5 0.97 1.86 2.8079(15) 164.5 . yes
O4 H4 O5 0.92 1.75 2.6612(14) 168.8 . yes
O5 H5C O3 0.84 2.42 3.1175(15) 140.8 8_655 yes
O5 H5C O4 0.84 1.89 2.7300(14) 177.5 8_655 yes
O5 H5D O1 0.85 1.95 2.7945(15) 170.7 5_656 yes

loop_
_geom_torsion_atom_site_label_1
_geom_torsion_atom_site_label_2
_geom_torsion_atom_site_label_3
_geom_torsion_atom_site_label_4
_geom_torsion
_geom_torsion_site_symmetry_1
_geom_torsion_site_symmetry_2
_geom_torsion_site_symmetry_3
_geom_torsion_site_symmetry_4
_geom_torsion_publ_flag
O1 C1 C2 C3 178.27(11) . . . . ?
O1 C1 C2 C9 -62.48(14) . . . . ?
O1 C1 C8 C7 56.77(16) . . . . ?
O1 C1 C8 C10 176.02(12) . . . . ?
O2 O1 C1 O3 -62.24(13) . . . . ?
O2 O1 C1 C2 174.89(10) . . . . ?
O2 O1 C1 C8 54.34(15) . . . . ?
O3 C1 C2 C3 58.55(15) . . . . ?
O3 C1 C2 C9 177.80(11) . . . . ?
O3 C1 C8 C7 176.24(12) . . . . ?
O3 C1 C8 C10 -64.50(15) . . . . ?
O4 O3 C1 O1 -64.96(13) . . . . ?
O4 O3 C1 C2 51.74(14) . . . . ?
O4 O3 C1 C8 172.96(10) . . . . ?
C1 C2 C3 C4 60.65(16) . . . . ?
C1 C2 C9 C6 -58.26(16) . . . . ?
C1 C8 C10 C4 -58.81(16) . . . . ?
C2 C1 C8 C7 -60.13(16) . . . . ?
C2 C1 C8 C10 59.13(16) . . . . ?
C2 C3 C4 C5 58.42(17) . . . . ?
C2 C3 C4 C10 -61.29(16) . . . . ?
C3 C2 C9 C6 60.37(16) . . . . ?
C3 C4 C5 C6 -59.35(17) . . . . ?
C3 C4 C10 C8 60.02(16) . . . . ?
C4 C5 C6 C7 -59.62(16) . . . . ?
C4 C5 C6 C9 60.36(16) . . . . ?
C5 C4 C10 C8 -60.04(16) . . . . ?
C5 C6 C7 C8 58.76(16) . . . . ?
C5 C6 C9 C2 -61.08(16) . . . . ?
C6 C7 C8 C1 60.48(16) . . . . ?
C6 C7 C8 C10 -58.87(16) . . . . ?
C7 C6 C9 C2 58.88(16) . . . . ?
C7 C8 C10 C4 59.24(16) . . . . ?
C8 C1 C2 C3 -59.27(15) . . . . ?
C8 C1 C2 C9 59.97(15) . . . . ?
C9 C2 C3 C4 -58.96(16) . . . . ?
C9 C6 C7 C8 -60.67(16) . . . . ?
C10 C4 C5 C6 60.06(16) . . . . ?
